data_7032352
loop_
_publ_author_name
'Peuntinger, Katrin'
'Pilz, T. David'
'Staehle, Robert'
'Schaub, Markus'
'Kaufhold, Simon'
'Petermann, Lydia'
'Wunderlin, Markus'
'G\"orls, Helmar'
'Heinemann, Frank W.'
'Li, Jing'
'Drewello, Thomas'
'Vos, Johannes G.'
'Guldi, Dirk M.'
'Rau, Sven'

_publ_section_title
;
 Carbene based photochemical molecular assemblies for solar driven
 hydrogen generation.
;
_journal_issue 36
_journal_name_full 'Dalton transactions (Cambridge, England : 2003)'
_journal_page_first 13683
_journal_page_last 13695
_journal_paper_doi 10.1039/c4dt01546k
_journal_volume 43
_journal_year 2014
_chemical_formula_moiety '2(C49 H56 N8 Ru), 4(F6 P), C3 H6 O, 3(C2 H6 O), H2 O'
_chemical_formula_sum 'C53.5 H70 F12 N8 O2.5 P2 Ru'
_chemical_formula_weight 1256.18
_space_group_IT_number 29
_symmetry_cell_setting orthorhombic
_symmetry_space_group_name_Hall 'P 2c -2ac'
_symmetry_space_group_name_H-M 'P c a 21'
_atom_sites_solution_hydrogens geom
_atom_sites_solution_primary direct
_atom_sites_solution_secondary difmap
_audit_creation_method SHELXL-97
_cell_angle_alpha 90.00
_cell_angle_beta 90.00
_cell_angle_gamma 90.00
_cell_formula_units_Z 4
_cell_length_a 40.0363(6)
_cell_length_b 12.1313(3)
_cell_length_c 12.4471(3)
_cell_measurement_reflns_used 32336
_cell_measurement_temperature 183(2)
_cell_measurement_theta_max 27.48
_cell_measurement_theta_min 2.64
_cell_volume 6045.5(2)
_computing_cell_refinement DENZO
_computing_data_collection COLLECT
_computing_data_reduction DENZO
_computing_molecular_graphics SHELXTL/PC
_computing_publication_material SHELXL-97
_computing_structure_refinement 'SHELXL-97 (Sheldrick, 1997)'
_computing_structure_solution 'SHELXS-97 (Sheldrick, 1990)'
_diffrn_ambient_temperature 183(2)
_diffrn_measured_fraction_theta_full 0.997
_diffrn_measured_fraction_theta_max 0.997
_diffrn_measurement_device_type KappaCCD
_diffrn_measurement_method 'phi- + omega-scan'
_diffrn_radiation_monochromator graphite
_diffrn_radiation_source 'fine-focus sealed tube'
_diffrn_radiation_type MoK\a
_diffrn_radiation_wavelength 0.71073
_diffrn_reflns_av_R_equivalents 0.0512
_diffrn_reflns_av_sigmaI/netI 0.0719
_diffrn_reflns_limit_h_max 50
_diffrn_reflns_limit_h_min -51
_diffrn_reflns_limit_k_max 15
_diffrn_reflns_limit_k_min -12
_diffrn_reflns_limit_l_max 16
_diffrn_reflns_limit_l_min -16
_diffrn_reflns_number 32336
_diffrn_reflns_theta_full 27.48
_diffrn_reflns_theta_max 27.48
_diffrn_reflns_theta_min 2.64
_exptl_absorpt_coefficient_mu 0.395
_exptl_absorpt_correction_type none
_exptl_crystal_colour red-brown
_exptl_crystal_density_diffrn 1.380
_exptl_crystal_density_method 'not measured'
_exptl_crystal_description prism
_exptl_crystal_F_000 2596
_exptl_crystal_size_max 0.05
_exptl_crystal_size_mid 0.05
_exptl_crystal_size_min 0.04
_refine_diff_density_max 1.507
_refine_diff_density_min -0.569
_refine_diff_density_rms 0.107
_refine_ls_abs_structure_details 'Flack H D (1983), Acta Cryst. A39, 876-881'
_refine_ls_abs_structure_Flack 0.01(4)
_refine_ls_extinction_method none
_refine_ls_goodness_of_fit_ref 1.041
_refine_ls_hydrogen_treatment mixed
_refine_ls_matrix_type full
_refine_ls_number_parameters 716
_refine_ls_number_reflns 13558
_refine_ls_number_restraints 2
_refine_ls_restrained_S_all 1.042
_refine_ls_R_factor_all 0.0945
_refine_ls_R_factor_gt 0.0645
_refine_ls_shift/su_max 0.079
_refine_ls_shift/su_mean 0.001
_refine_ls_structure_factor_coef Fsqd
_refine_ls_weighting_details 'calc w=1/[\s^2^(Fo^2^)+(0.1167P)^2^+1.9205P] where P=(Fo^2^+2Fc^2^)/3'
_refine_ls_weighting_scheme calc
_refine_ls_wR_factor_gt 0.1687
_refine_ls_wR_factor_ref 0.1864
_reflns_number_gt 10095
_reflns_number_total 13558
_reflns_threshold_expression >2sigma(I)
_cod_duplicate_entry 7031800
_cod_data_source_file c4dt01546k2.cif
_cod_data_source_block FO3797
_cod_original_formula_sum 'C53.50 H70 F12 N8 O2.50 P2 Ru'
_cod_database_code 7032352

loop_
_symmetry_equiv_pos_as_xyz
'x, y, z'
'-x, -y, z+1/2'
'x+1/2, -y, z'
'-x+1/2, y, z+1/2'

loop_
_atom_site_label
_atom_site_type_symbol
_atom_site_fract_x
_atom_site_fract_y
_atom_site_fract_z
_atom_site_U_iso_or_equiv
_atom_site_adp_type
_atom_site_occupancy
_atom_site_symmetry_multiplicity
_atom_site_calc_flag
_atom_site_refinement_flags
_atom_site_disorder_assembly
_atom_site_disorder_group
Ru1 Ru 0.636862(9) 0.44717(3) 0.09989(4) 0.02526(11) Uani 1 1 d . . .
N1 N 0.59223(11) 0.3812(3) 0.0470(4) 0.0272(9) Uani 1 1 d . . .
N2 N 0.65223(11) 0.3817(3) -0.0452(4) 0.0252(9) Uani 1 1 d . . .
N3 N 0.54991(12) 0.2093(4) -0.2852(4) 0.0352(11) Uani 1 1 d . . .
H3 H 0.5283 0.2002 -0.2762 0.042 Uiso 1 1 calc R . .
N4 N 0.59967(12) 0.2082(4) -0.3635(4) 0.0347(11) Uani 1 1 d . . .
N5 N 0.64322(11) 0.3065(4) 0.1896(4) 0.0284(10) Uani 1 1 d . . .
N6 N 0.62026(11) 0.4952(4) 0.2488(4) 0.0284(10) Uani 1 1 d . . .
N7 N 0.68123(12) 0.5257(4) 0.1335(3) 0.0273(10) Uani 1 1 d . . .
N8 N 0.63010(11) 0.5976(4) 0.0254(4) 0.0278(10) Uani 1 1 d . . .
C1 C 0.56270(12) 0.3813(4) 0.0949(6) 0.0318(10) Uani 1 1 d . . .
H1A H 0.5614 0.4082 0.1665 0.038 Uiso 1 1 calc R . .
C2 C 0.53355(15) 0.3444(5) 0.0466(5) 0.0393(14) Uani 1 1 d . . .
H2A H 0.5129 0.3492 0.0841 0.047 Uiso 1 1 calc R . .
C3 C 0.53435(14) 0.3019(5) -0.0532(5) 0.0394(14) Uani 1 1 d . . .
H3A H 0.5144 0.2767 -0.0865 0.047 Uiso 1 1 calc R . .
C4 C 0.56516(13) 0.2951(4) -0.1076(4) 0.0303(12) Uani 1 1 d . . .
C5 C 0.57152(13) 0.2525(5) -0.2125(5) 0.0313(12) Uani 1 1 d . . .
C6 C 0.60239(14) 0.2490(4) -0.2606(4) 0.0302(12) Uani 1 1 d . . .
C7 C 0.63117(13) 0.2909(5) -0.2072(5) 0.0299(12) Uani 1 1 d . . .
C8 C 0.66413(14) 0.2903(5) -0.2487(5) 0.0324(12) Uani 1 1 d . . .
H8A H 0.6686 0.2616 -0.3182 0.039 Uiso 1 1 calc R . .
C9 C 0.68901(15) 0.3314(5) -0.1873(5) 0.0383(14) Uani 1 1 d . . .
H9A H 0.7114 0.3281 -0.2125 0.046 Uiso 1 1 calc R . .
C10 C 0.68239(14) 0.3787(5) -0.0875(5) 0.0318(12) Uani 1 1 d . . .
H10A H 0.7004 0.4100 -0.0483 0.038 Uiso 1 1 calc R . .
C11 C 0.62655(15) 0.3368(4) -0.1047(4) 0.0252(12) Uani 1 1 d . . .
C12 C 0.59401(13) 0.3368(4) -0.0533(4) 0.0249(10) Uani 1 1 d . . .
C13 C 0.56740(17) 0.1834(5) -0.3727(5) 0.0415(16) Uani 1 1 d . . .
C14 C 0.65591(16) 0.2102(5) 0.1539(5) 0.0379(14) Uani 1 1 d . . .
H14A H 0.6655 0.2075 0.0841 0.046 Uiso 1 1 calc R . .
C15 C 0.65544(15) 0.1152(4) 0.2158(5) 0.0357(13) Uani 1 1 d . . .
H15A H 0.6654 0.0500 0.1883 0.043 Uiso 1 1 calc R . .
C16 C 0.64087(14) 0.1128(4) 0.3160(5) 0.0323(12) Uani 1 1 d . . .
C17 C 0.62857(14) 0.2130(5) 0.3538(5) 0.0305(12) Uani 1 1 d . . .
H17A H 0.6188 0.2167 0.4233 0.037 Uiso 1 1 calc R . .
C18 C 0.63034(14) 0.3072(5) 0.2914(5) 0.0259(12) Uani 1 1 d . . .
C19 C 0.61900(13) 0.4169(4) 0.3257(5) 0.0266(11) Uani 1 1 d . . .
C20 C 0.60902(14) 0.4428(4) 0.4318(5) 0.0286(11) Uani 1 1 d . . .
H20A H 0.6082 0.3859 0.4842 0.034 Uiso 1 1 calc R . .
C21 C 0.60057(14) 0.5475(4) 0.4605(5) 0.0302(12) Uani 1 1 d . . .
C22 C 0.60305(15) 0.6280(5) 0.3791(5) 0.0359(13) Uani 1 1 d . . .
H22A H 0.5980 0.7026 0.3954 0.043 Uiso 1 1 calc R . .
C23 C 0.61262(15) 0.6003(5) 0.2773(5) 0.0358(13) Uani 1 1 d . . .
H23A H 0.6140 0.6567 0.2244 0.043 Uiso 1 1 calc R . .
C24 C 0.63787(17) 0.0075(5) 0.3819(6) 0.0432(16) Uani 1 1 d . . .
C25 C 0.6539(3) 0.0221(7) 0.4890(7) 0.079(3) Uani 1 1 d . . .
H25A H 0.6395 0.0677 0.5346 0.119 Uiso 1 1 calc R . .
H25B H 0.6756 0.0583 0.4801 0.119 Uiso 1 1 calc R . .
H25C H 0.6571 -0.0501 0.5227 0.119 Uiso 1 1 calc R . .
C26 C 0.6528(3) -0.0924(6) 0.3228(7) 0.064(2) Uani 1 1 d . . .
H26A H 0.6498 -0.1587 0.3668 0.097 Uiso 1 1 calc R . .
H26B H 0.6767 -0.0800 0.3104 0.097 Uiso 1 1 calc R . .
H26C H 0.6414 -0.1022 0.2538 0.097 Uiso 1 1 calc R . .
C27 C 0.5997(2) -0.0175(7) 0.3963(8) 0.068(3) Uani 1 1 d . . .
H27A H 0.5886 0.0468 0.4281 0.103 Uiso 1 1 calc R . .
H27B H 0.5969 -0.0812 0.4438 0.103 Uiso 1 1 calc R . .
H27C H 0.5897 -0.0336 0.3262 0.103 Uiso 1 1 calc R . .
C28 C 0.59021(16) 0.5772(5) 0.5742(5) 0.0391(15) Uani 1 1 d . . .
C29 C 0.6207(2) 0.5624(11) 0.6487(8) 0.095(4) Uani 1 1 d . . .
H29A H 0.6403 0.5963 0.6156 0.142 Uiso 1 1 calc R . .
H29B H 0.6248 0.4836 0.6599 0.142 Uiso 1 1 calc R . .
H29C H 0.6162 0.5978 0.7180 0.142 Uiso 1 1 calc R . .
C30 C 0.5761(2) 0.6915(6) 0.5851(8) 0.081(3) Uani 1 1 d . . .
H30A H 0.5599 0.7047 0.5276 0.121 Uiso 1 1 calc R . .
H30B H 0.5942 0.7456 0.5799 0.121 Uiso 1 1 calc R . .
H30C H 0.5650 0.6988 0.6549 0.121 Uiso 1 1 calc R . .
C31 C 0.5628(2) 0.4993(7) 0.6164(7) 0.072(3) Uani 1 1 d . . .
H31A H 0.5422 0.5108 0.5752 0.109 Uiso 1 1 calc R . .
H31B H 0.5586 0.5149 0.6924 0.109 Uiso 1 1 calc R . .
H31C H 0.5701 0.4227 0.6084 0.109 Uiso 1 1 calc R . .
C32 C 0.70618(14) 0.4821(5) 0.1891(5) 0.0334(13) Uani 1 1 d . . .
H32A H 0.7044 0.4077 0.2121 0.040 Uiso 1 1 calc R . .
C33 C 0.73476(15) 0.5407(5) 0.2152(5) 0.0338(13) Uani 1 1 d . . .
H33A H 0.7524 0.5051 0.2527 0.041 Uiso 1 1 calc R . .
C34 C 0.73788(14) 0.6508(5) 0.1868(5) 0.0340(13) Uani 1 1 d . . .
C35 C 0.71144(14) 0.6949(4) 0.1282(4) 0.0323(13) Uani 1 1 d . . .
H35A H 0.7124 0.7698 0.1061 0.039 Uiso 1 1 calc R . .
C36 C 0.68379(11) 0.6321(4) 0.1014(6) 0.0290(10) Uani 1 1 d . . .
C37 C 0.65495(14) 0.6735(4) 0.0378(4) 0.0282(11) Uani 1 1 d . . .
C38 C 0.65264(14) 0.7793(5) -0.0040(5) 0.0330(12) Uani 1 1 d . . .
H38A H 0.6704 0.8300 0.0060 0.040 Uiso 1 1 calc R . .
C39 C 0.62421(15) 0.8112(5) -0.0608(4) 0.0314(12) Uani 1 1 d . A .
C40 C 0.59934(15) 0.7331(5) -0.0732(5) 0.0365(13) Uani 1 1 d . . .
H40A H 0.5796 0.7509 -0.1119 0.044 Uiso 1 1 calc R . .
C41 C 0.60316(14) 0.6286(5) -0.0294(5) 0.0323(12) Uani 1 1 d . . .
H41A H 0.5857 0.5766 -0.0390 0.039 Uiso 1 1 calc R . .
C42 C 0.76784(16) 0.7223(6) 0.2176(6) 0.0444(15) Uani 1 1 d . . .
C43 C 0.79460(17) 0.6547(6) 0.2820(6) 0.0516(18) Uani 1 1 d . . .
H43A H 0.7852 0.6324 0.3514 0.077 Uiso 1 1 calc R . .
H43B H 0.8144 0.7006 0.2939 0.077 Uiso 1 1 calc R . .
H43C H 0.8009 0.5890 0.2409 0.077 Uiso 1 1 calc R . .
C44 C 0.7557(2) 0.8140(7) 0.2892(7) 0.062(2) Uani 1 1 d . . .
H44A H 0.7409 0.8626 0.2483 0.093 Uiso 1 1 calc R . .
H44B H 0.7748 0.8563 0.3157 0.093 Uiso 1 1 calc R . .
H44C H 0.7435 0.7827 0.3502 0.093 Uiso 1 1 calc R . .
C45 C 0.78409(17) 0.7665(6) 0.1165(8) 0.062(2) Uani 1 1 d . . .
H45A H 0.7669 0.7979 0.0694 0.094 Uiso 1 1 calc R . .
H45B H 0.7956 0.7063 0.0790 0.094 Uiso 1 1 calc R . .
H45C H 0.8003 0.8237 0.1356 0.094 Uiso 1 1 calc R . .
C46 C 0.62083(16) 0.9272(5) -0.1078(6) 0.0405(15) Uani 1 1 d . . .
C47 C 0.5871(3) 0.9383(11) -0.1775(11) 0.040(3) Uiso 0.50 1 d P A 1
H47A H 0.5904 0.9044 -0.2481 0.061 Uiso 0.50 1 calc PR A 1
H47B H 0.5815 1.0164 -0.1865 0.061 Uiso 0.50 1 calc PR A 1
H47C H 0.5688 0.9007 -0.1401 0.061 Uiso 0.50 1 calc PR A 1
C47A C 0.6120(5) 0.9219(18) -0.2212(17) 0.083(6) Uiso 0.50 1 d P A 2
H47D H 0.6322 0.9089 -0.2639 0.124 Uiso 0.50 1 calc PR A 2
H47E H 0.6017 0.9917 -0.2431 0.124 Uiso 0.50 1 calc PR A 2
H47F H 0.5962 0.8615 -0.2328 0.124 Uiso 0.50 1 calc PR A 2
C48 C 0.6467(5) 0.9457(14) -0.1883(16) 0.064(4) Uiso 0.50 1 d P A 1
H48A H 0.6688 0.9393 -0.1545 0.096 Uiso 0.50 1 calc PR A 1
H48B H 0.6442 1.0196 -0.2189 0.096 Uiso 0.50 1 calc PR A 1
H48C H 0.6446 0.8905 -0.2454 0.096 Uiso 0.50 1 calc PR A 1
C48A C 0.6536(4) 0.9940(14) -0.1030(14) 0.059(4) Uiso 0.50 1 d P A 2
H48D H 0.6686 0.9611 -0.0496 0.088 Uiso 0.50 1 calc PR A 2
H48E H 0.6486 1.0703 -0.0826 0.088 Uiso 0.50 1 calc PR A 2
H48F H 0.6644 0.9929 -0.1737 0.088 Uiso 0.50 1 calc PR A 2
C49 C 0.6220(4) 1.0090(13) -0.0244(13) 0.052(3) Uiso 0.50 1 d P A 1
H49A H 0.6426 1.0003 0.0170 0.078 Uiso 0.50 1 calc PR A 1
H49B H 0.6027 0.9997 0.0233 0.078 Uiso 0.50 1 calc PR A 1
H49C H 0.6214 1.0826 -0.0567 0.078 Uiso 0.50 1 calc PR A 1
C49A C 0.5986(4) 0.9889(16) -0.0252(15) 0.066(4) Uiso 0.50 1 d P A 2
H49D H 0.6113 1.0010 0.0411 0.099 Uiso 0.50 1 calc PR A 2
H49E H 0.5787 0.9446 -0.0094 0.099 Uiso 0.50 1 calc PR A 2
H49F H 0.5917 1.0601 -0.0551 0.099 Uiso 0.50 1 calc PR A 2
P1 P 0.71570(5) 0.4003(2) -0.51304(18) 0.0606(5) Uani 1 1 d . . .
F11 F 0.74014(11) 0.5007(4) -0.5309(4) 0.0709(12) Uani 1 1 d . . .
F12 F 0.68833(12) 0.4590(5) -0.5879(4) 0.0825(16) Uani 1 1 d . . .
F13 F 0.69081(15) 0.3000(6) -0.4963(5) 0.104(2) Uani 1 1 d . . .
F14 F 0.73121(11) 0.3410(4) -0.6143(4) 0.0649(12) Uani 1 1 d . . .
F15 F 0.70039(13) 0.4585(4) -0.4096(5) 0.0911(17) Uani 1 1 d . . .
F16 F 0.74273(16) 0.3421(5) -0.4396(4) 0.0918(17) Uani 1 1 d . . .
P2 P 0.50542(5) 0.31095(18) 0.37381(16) 0.0529(5) Uani 1 1 d . . .
F21 F 0.47579(14) 0.3837(5) 0.4233(5) 0.0935(18) Uani 1 1 d . B .
F22 F 0.53466(14) 0.2410(5) 0.3221(7) 0.115(2) Uani 1 1 d . B .
F23 F 0.4902(3) 0.3357(11) 0.2576(10) 0.104(4) Uiso 0.569(13) 1 d P B 1
F24 F 0.5289(3) 0.4148(9) 0.3593(10) 0.085(3) Uiso 0.569(13) 1 d P B 1
F25 F 0.5169(3) 0.2911(9) 0.4925(9) 0.087(3) Uiso 0.569(13) 1 d P B 1
F26 F 0.4820(2) 0.2051(8) 0.3816(9) 0.080(3) Uiso 0.569(13) 1 d P B 1
F23A F 0.5174(4) 0.4108(14) 0.3008(16) 0.106(6) Uiso 0.431(13) 1 d P B 2
F24A F 0.5309(5) 0.3441(17) 0.4631(17) 0.129(7) Uiso 0.431(13) 1 d P B 2
F25A F 0.4979(5) 0.2063(16) 0.4490(18) 0.130(7) Uiso 0.431(13) 1 d P B 2
F26A F 0.4817(4) 0.2590(15) 0.2868(13) 0.102(6) Uiso 0.431(13) 1 d P B 2
O1EA O 0.48252(12) 0.1712(4) 0.7545(4) 0.0545(13) Uani 1 1 d . . .
H1EH H 0.4812 0.1035 0.7413 0.082 Uiso 1 1 calc R . .
C1EA C 0.4685(2) 0.3517(6) 0.6982(7) 0.058(2) Uani 1 1 d . . .
H1EA H 0.4485 0.3967 0.6861 0.087 Uiso 1 1 calc R . .
H1EB H 0.4854 0.3698 0.6442 0.087 Uiso 1 1 calc R . .
H1EC H 0.4774 0.3667 0.7701 0.087 Uiso 1 1 calc R . .
C2EA C 0.4593(2) 0.2294(7) 0.6893(7) 0.062(2) Uani 1 1 d . . .
H2EA H 0.4362 0.2168 0.7150 0.075 Uiso 1 1 calc R . .
H2EB H 0.4609 0.2045 0.6137 0.075 Uiso 1 1 calc R . .
O1AW O 0.71327(17) -0.0232(6) 0.0774(6) 0.0305(17) Uiso 0.50 1 d P C 1
C2AA C 0.7306(3) 0.0422(9) 0.0584(10) 0.033(2) Uiso 0.50 1 d P C 1
C3AA C 0.7391(4) 0.0942(13) -0.0498(13) 0.060(4) Uiso 0.50 1 d P C 1
H3AA H 0.7274 0.0544 -0.1071 0.090 Uiso 0.50 1 calc PR C 1
H3AB H 0.7632 0.0902 -0.0619 0.090 Uiso 0.50 1 calc PR C 1
H3AC H 0.7320 0.1715 -0.0499 0.090 Uiso 0.50 1 calc PR C 1
C1AA C 0.7485(4) 0.0997(13) 0.1590(14) 0.056(4) Uiso 0.50 1 d P C 1
H1AA H 0.7415 0.0630 0.2254 0.084 Uiso 0.50 1 calc PR C 1
H1AB H 0.7422 0.1777 0.1620 0.084 Uiso 0.50 1 calc PR C 1
H1AC H 0.7728 0.0938 0.1512 0.084 Uiso 0.50 1 calc PR C 1
O1WA O 0.7490(3) 0.0876(9) 0.0800(11) 0.067(3) Uiso 0.50 1 d P D 2
O1EB O 0.4760(3) -0.0430(8) 0.6986(9) 0.053(2) Uiso 0.50 1 d PD . .
H1EG H 0.4578 -0.0248 0.7272 0.080 Uiso 0.50 1 calc PR . .
C1EB C 0.5011(5) -0.0666(18) 0.6344(17) 0.100(7) Uiso 0.50 1 d PD . .
H1ED H 0.5097 -0.0704 0.5607 0.150 Uiso 0.50 1 calc PR . .
H1EE H 0.5042 -0.1380 0.6698 0.150 Uiso 0.50 1 calc PR . .
H1EF H 0.5132 -0.0095 0.6742 0.150 Uiso 0.50 1 calc PR . .
C2EB C 0.4737(6) -0.046(2) 0.632(2) 0.094(7) Uiso 0.50 1 d P . .
H2EC H 0.4682 0.0255 0.5980 0.112 Uiso 0.50 1 calc PR . .
H2ED H 0.4590 -0.1059 0.6067 0.112 Uiso 0.50 1 calc PR . .
H13 H 0.5653(18) 0.143(6) -0.436(7) 0.06(2) Uiso 1 1 d . . .

loop_
_atom_site_aniso_label
_atom_site_aniso_U_11
_atom_site_aniso_U_22
_atom_site_aniso_U_33
_atom_site_aniso_U_23
_atom_site_aniso_U_13
_atom_site_aniso_U_12
Ru1 0.0306(2) 0.02183(17) 0.02339(18) 0.0022(2) 0.0013(2) 0.00045(15)
N1 0.036(2) 0.022(2) 0.024(2) 0.0012(18) 0.0032(19) 0.0052(18)
N2 0.026(2) 0.023(2) 0.026(2) 0.0015(18) 0.0000(18) 0.0000(18)
N3 0.032(2) 0.041(3) 0.033(3) -0.005(2) -0.003(2) -0.007(2)
N4 0.037(3) 0.038(3) 0.028(2) -0.0038(19) -0.0019(19) -0.004(2)
N5 0.038(3) 0.021(2) 0.026(2) -0.0006(18) 0.006(2) 0.0038(18)
N6 0.036(3) 0.024(2) 0.026(2) 0.0013(18) -0.001(2) 0.004(2)
N7 0.033(2) 0.026(2) 0.023(2) 0.0004(16) 0.0005(17) -0.0009(18)
N8 0.033(2) 0.026(2) 0.025(2) 0.0056(19) -0.0004(19) 0.0008(19)
C1 0.033(2) 0.036(3) 0.026(3) 0.005(3) 0.006(3) -0.0004(19)
C2 0.034(3) 0.045(3) 0.039(3) -0.001(3) 0.008(3) -0.001(3)
C3 0.026(3) 0.047(3) 0.046(4) 0.007(3) 0.001(3) 0.002(3)
C4 0.036(3) 0.028(3) 0.028(3) 0.003(2) 0.007(2) 0.003(2)
C5 0.029(3) 0.035(3) 0.030(3) 0.000(2) -0.007(2) -0.002(2)
C6 0.043(3) 0.024(3) 0.023(3) 0.002(2) 0.001(2) 0.001(2)
C7 0.034(3) 0.028(3) 0.027(3) 0.006(2) 0.000(2) 0.003(2)
C8 0.037(3) 0.034(3) 0.026(3) 0.003(2) 0.010(2) -0.004(2)
C9 0.038(3) 0.040(3) 0.037(3) 0.001(3) 0.014(3) 0.000(3)
C10 0.029(3) 0.035(3) 0.032(3) 0.002(2) 0.003(2) -0.005(2)
C11 0.037(3) 0.020(3) 0.019(3) 0.003(2) -0.002(2) 0.000(2)
C12 0.028(3) 0.021(2) 0.025(3) 0.004(2) -0.003(2) 0.002(2)
C13 0.051(4) 0.035(3) 0.039(4) -0.008(2) -0.007(3) -0.002(3)
C14 0.053(4) 0.030(3) 0.030(3) 0.000(2) 0.012(3) 0.008(3)
C15 0.050(4) 0.019(3) 0.038(3) -0.001(2) 0.013(3) 0.005(2)
C16 0.040(3) 0.021(3) 0.036(3) 0.002(2) 0.001(2) 0.002(2)
C17 0.034(3) 0.032(3) 0.026(3) 0.002(2) 0.006(2) 0.000(2)
C18 0.025(3) 0.024(3) 0.029(3) -0.007(2) -0.004(2) -0.004(2)
C19 0.029(3) 0.023(2) 0.028(3) 0.003(2) 0.001(2) 0.001(2)
C20 0.030(3) 0.030(3) 0.026(3) 0.001(2) 0.000(2) 0.002(2)
C21 0.036(3) 0.030(3) 0.025(3) -0.002(2) -0.001(2) 0.002(2)
C22 0.046(3) 0.021(3) 0.041(3) -0.004(2) 0.002(3) 0.007(2)
C23 0.047(4) 0.027(3) 0.034(3) 0.004(2) 0.002(3) 0.000(3)
C24 0.059(4) 0.025(3) 0.046(4) 0.010(3) 0.014(3) 0.009(3)
C25 0.144(9) 0.048(4) 0.046(5) 0.019(4) -0.013(5) 0.024(5)
C26 0.110(7) 0.026(3) 0.058(5) 0.012(3) 0.031(5) 0.013(4)
C27 0.070(5) 0.037(4) 0.098(7) 0.006(4) 0.037(5) -0.001(4)
C28 0.047(3) 0.042(3) 0.028(4) -0.012(2) 0.007(2) 0.008(3)
C29 0.072(6) 0.158(11) 0.054(5) -0.012(6) -0.005(5) 0.022(6)
C30 0.132(7) 0.048(4) 0.062(6) 0.006(4) 0.042(6) 0.036(4)
C31 0.110(7) 0.052(4) 0.056(6) -0.006(4) 0.036(5) -0.003(4)
C32 0.035(3) 0.035(3) 0.031(3) 0.006(2) -0.004(3) 0.004(2)
C33 0.036(3) 0.037(3) 0.028(3) 0.003(2) -0.003(2) 0.006(2)
C34 0.033(3) 0.038(3) 0.031(3) -0.001(2) -0.003(2) -0.007(2)
C35 0.041(3) 0.025(3) 0.031(3) 0.003(2) 0.001(2) -0.002(2)
C36 0.031(2) 0.029(2) 0.027(2) 0.009(3) 0.006(3) 0.0019(18)
C37 0.039(3) 0.029(3) 0.016(3) 0.000(2) 0.005(2) -0.002(2)
C38 0.036(3) 0.031(3) 0.032(3) 0.003(2) 0.005(3) 0.003(2)
C39 0.044(3) 0.028(3) 0.023(3) 0.004(2) 0.008(2) 0.003(2)
C40 0.042(3) 0.031(3) 0.037(3) 0.005(3) -0.001(3) 0.004(2)
C41 0.035(3) 0.032(3) 0.030(3) 0.004(2) 0.000(2) 0.001(2)
C42 0.039(3) 0.046(4) 0.049(4) 0.001(3) -0.008(3) -0.008(3)
C43 0.049(4) 0.055(4) 0.050(4) 0.000(3) -0.014(3) -0.018(3)
C44 0.060(5) 0.060(5) 0.065(5) -0.010(4) -0.007(4) -0.006(4)
C45 0.045(4) 0.062(4) 0.081(7) 0.015(4) 0.003(4) -0.028(3)
C46 0.046(4) 0.028(3) 0.048(4) 0.009(3) -0.003(3) 0.007(3)
P1 0.0637(12) 0.0719(14) 0.0463(11) 0.0040(10) -0.0016(10) -0.0105(11)
F11 0.066(3) 0.073(3) 0.073(3) 0.008(3) 0.007(2) -0.005(2)
F12 0.053(3) 0.121(5) 0.073(4) -0.011(3) -0.001(2) 0.014(3)
F13 0.110(4) 0.132(5) 0.069(4) -0.002(3) 0.012(3) -0.068(4)
F14 0.069(3) 0.073(3) 0.053(3) 0.010(2) 0.012(2) 0.012(2)
F15 0.095(3) 0.115(4) 0.063(3) -0.019(3) 0.030(4) -0.022(3)
F16 0.130(5) 0.082(3) 0.064(3) 0.014(3) -0.034(3) -0.014(3)
P2 0.0450(10) 0.0727(13) 0.0411(10) 0.0059(9) 0.0007(8) 0.0011(9)
F21 0.075(3) 0.101(4) 0.104(5) -0.020(4) 0.024(3) 0.013(3)
F22 0.068(3) 0.100(5) 0.178(7) -0.005(5) 0.037(4) 0.024(3)
O1EA 0.051(3) 0.049(3) 0.063(3) 0.010(2) 0.002(2) 0.000(2)
C1EA 0.066(5) 0.035(4) 0.072(5) -0.008(3) 0.018(4) 0.007(3)
C2EA 0.058(5) 0.063(5) 0.066(5) -0.004(4) -0.008(4) 0.013(4)

loop_
_atom_type_symbol
_atom_type_description
_atom_type_scat_dispersion_real
_atom_type_scat_dispersion_imag
_atom_type_scat_source
C C 0.0033 0.0016 'International Tables Vol C Tables 4.2.6.8 and 6.1.1.4'
H H 0.0000 0.0000 'International Tables Vol C Tables 4.2.6.8 and 6.1.1.4'
N N 0.0061 0.0033 'International Tables Vol C Tables 4.2.6.8 and 6.1.1.4'
F F 0.0171 0.0103 'International Tables Vol C Tables 4.2.6.8 and 6.1.1.4'
P P 0.1023 0.0942 'International Tables Vol C Tables 4.2.6.8 and 6.1.1.4'
Ru Ru -1.2594 0.8363 'International Tables Vol C Tables 4.2.6.8 and 6.1.1.4'
O O 0.0106 0.0060 'International Tables Vol C Tables 4.2.6.8 and 6.1.1.4'

loop_
_geom_angle_atom_site_label_1
_geom_angle_atom_site_label_2
_geom_angle_atom_site_label_3
_geom_angle
N5 Ru1 N6 77.60(17)
N5 Ru1 N2 96.81(17)
N6 Ru1 N2 173.80(17)
N5 Ru1 N1 87.63(17)
N6 Ru1 N1 96.76(17)
N2 Ru1 N1 80.21(17)
N5 Ru1 N7 99.62(18)
N6 Ru1 N7 87.99(18)
N2 Ru1 N7 95.65(17)
N1 Ru1 N7 172.08(17)
N5 Ru1 N8 173.76(18)
N6 Ru1 N8 96.43(18)
N2 Ru1 N8 89.24(18)
N1 Ru1 N8 94.93(17)
N7 Ru1 N8 78.18(17)
C1 N1 C12 117.4(5)
C1 N1 Ru1 128.9(4)
C12 N1 Ru1 113.6(4)
C10 N2 C11 117.3(5)
C10 N2 Ru1 129.2(4)
C11 N2 Ru1 113.5(4)
C13 N3 C5 107.5(5)
C13 N3 H3 126.2
C5 N3 H3 126.2
C13 N4 C6 103.8(5)
C14 N5 C18 116.9(5)
C14 N5 Ru1 125.9(4)
C18 N5 Ru1 116.8(4)
C19 N6 C23 117.9(5)
C19 N6 Ru1 116.9(4)
C23 N6 Ru1 125.1(4)
C32 N7 C36 118.5(5)
C32 N7 Ru1 124.9(4)
C36 N7 Ru1 116.5(3)
C41 N8 C37 117.3(5)
C41 N8 Ru1 125.9(4)
C37 N8 Ru1 116.7(4)
N1 C1 C2 123.8(6)
N1 C1 H1A 118.1
C2 C1 H1A 118.1
C3 C2 C1 120.3(6)
C3 C2 H2A 119.9
C1 C2 H2A 119.9
C2 C3 C4 119.2(6)
C2 C3 H3A 120.4
C4 C3 H3A 120.4
C5 C4 C3 128.1(5)
C5 C4 C12 114.6(5)
C3 C4 C12 117.3(5)
N3 C5 C6 105.7(5)
N3 C5 C4 129.5(5)
C6 C5 C4 124.8(5)
N4 C6 C5 110.2(5)
N4 C6 C7 128.8(5)
C5 C6 C7 120.8(5)
C11 C7 C8 117.1(5)
C11 C7 C6 117.3(5)
C8 C7 C6 125.5(5)
C9 C8 C7 118.6(5)
C9 C8 H8A 120.7
C7 C8 H8A 120.7
C8 C9 C10 121.1(5)
C8 C9 H9A 119.5
C10 C9 H9A 119.5
N2 C10 C9 122.8(5)
N2 C10 H10A 118.6
C9 C10 H10A 118.6
N2 C11 C7 123.1(5)
N2 C11 C12 115.6(5)
C7 C11 C12 121.2(5)
N1 C12 C4 122.1(5)
N1 C12 C11 116.8(5)
C4 C12 C11 121.1(5)
N4 C13 N3 112.7(5)
N4 C13 H13 106(5)
N3 C13 H13 140(5)
N5 C14 C15 122.1(5)
N5 C14 H14A 118.9
C15 C14 H14A 118.9
C14 C15 C16 121.8(5)
C14 C15 H15A 119.1
C16 C15 H15A 119.1
C15 C16 C17 115.9(5)
C15 C16 C24 122.6(5)
C17 C16 C24 121.5(6)
C18 C17 C16 120.9(5)
C18 C17 H17A 119.6
C16 C17 H17A 119.6
N5 C18 C17 122.3(5)
N5 C18 C19 113.0(5)
C17 C18 C19 124.7(5)
N6 C19 C20 121.1(5)
N6 C19 C18 114.8(5)
C20 C19 C18 124.0(5)
C21 C20 C19 121.4(5)
C21 C20 H20A 119.3
C19 C20 H20A 119.3
C20 C21 C22 116.1(5)
C20 C21 C28 122.2(5)
C22 C21 C28 121.6(5)
C23 C22 C21 121.1(5)
C23 C22 H22A 119.5
C21 C22 H22A 119.5
N6 C23 C22 122.4(6)
N6 C23 H23A 118.8
C22 C23 H23A 118.8
C25 C24 C16 110.4(6)
C25 C24 C26 110.7(6)
C16 C24 C26 111.9(6)
C25 C24 C27 109.8(7)
C16 C24 C27 107.5(5)
C26 C24 C27 106.3(6)
C24 C25 H25A 109.5
C24 C25 H25B 109.5
H25A C25 H25B 109.5
C24 C25 H25C 109.5
H25A C25 H25C 109.5
H25B C25 H25C 109.5
C24 C26 H26A 109.5
C24 C26 H26B 109.5
H26A C26 H26B 109.5
C24 C26 H26C 109.5
H26A C26 H26C 109.5
H26B C26 H26C 109.5
C24 C27 H27A 109.5
C24 C27 H27B 109.5
H27A C27 H27B 109.5
C24 C27 H27C 109.5
H27A C27 H27C 109.5
H27B C27 H27C 109.5
C30 C28 C21 113.9(6)
C30 C28 C31 105.5(6)
C21 C28 C31 111.5(6)
C30 C28 C29 110.5(7)
C21 C28 C29 108.5(6)
C31 C28 C29 106.6(7)
C28 C29 H29A 109.5
C28 C29 H29B 109.5
H29A C29 H29B 109.5
C28 C29 H29C 109.5
H29A C29 H29C 109.5
H29B C29 H29C 109.5
C28 C30 H30A 109.5
C28 C30 H30B 109.5
H30A C30 H30B 109.5
C28 C30 H30C 109.5
H30A C30 H30C 109.5
H30B C30 H30C 109.5
C28 C31 H31A 109.5
C28 C31 H31B 109.5
H31A C31 H31B 109.5
C28 C31 H31C 109.5
H31A C31 H31C 109.5
H31B C31 H31C 109.5
N7 C32 C33 122.7(5)
N7 C32 H32A 118.7
C33 C32 H32A 118.7
C34 C33 C32 120.6(5)
C34 C33 H33A 119.7
C32 C33 H33A 119.7
C33 C34 C35 115.8(5)
C33 C34 C42 123.5(5)
C35 C34 C42 120.7(5)
C36 C35 C34 121.6(5)
C36 C35 H35A 119.2
C34 C35 H35A 119.2
N7 C36 C35 120.9(5)
N7 C36 C37 114.8(4)
C35 C36 C37 124.3(4)
N8 C37 C38 122.2(5)
N8 C37 C36 113.5(4)
C38 C37 C36 124.3(5)
C39 C38 C37 120.1(5)
C39 C38 H38A 120.0
C37 C38 H38A 120.0
C40 C39 C38 117.0(5)
C40 C39 C46 121.6(5)
C38 C39 C46 121.4(5)
C41 C40 C39 120.2(6)
C41 C40 H40A 119.9
C39 C40 H40A 119.9
N8 C41 C40 123.3(5)
N8 C41 H41A 118.4
C40 C41 H41A 118.4
C44 C42 C45 111.6(6)
C44 C42 C34 108.3(6)
C45 C42 C34 109.2(6)
C44 C42 C43 107.7(6)
C45 C42 C43 108.4(6)
C34 C42 C43 111.6(5)
C42 C43 H43A 109.5
C42 C43 H43B 109.5
H43A C43 H43B 109.5
C42 C43 H43C 109.5
H43A C43 H43C 109.5
H43B C43 H43C 109.5
C42 C44 H44A 109.5
C42 C44 H44B 109.5
H44A C44 H44B 109.5
C42 C44 H44C 109.5
H44A C44 H44C 109.5
H44B C44 H44C 109.5
C42 C45 H45A 109.5
C42 C45 H45B 109.5
H45A C45 H45B 109.5
C42 C45 H45C 109.5
H45A C45 H45C 109.5
H45B C45 H45C 109.5
C49 C46 C48 111.6(10)
C49 C46 C47A 137.6(12)
C48 C46 C47A 60.9(12)
C49 C46 C48A 65.3(9)
C48 C46 C48A 48.9(9)
C47A C46 C48A 105.5(12)
C49 C46 C39 110.8(8)
C48 C46 C39 109.9(8)
C47A C46 C39 110.6(10)
C48A C46 C39 113.1(8)
C49 C46 C49A 37.5(8)
C48 C46 C49A 142.0(11)
C47A C46 C49A 121.6(12)
C48A C46 C49A 102.0(10)
C39 C46 C49A 103.9(9)
C49 C46 C47 111.0(9)
C48 C46 C47 102.3(10)
C47A C46 C47 43.8(10)
C48A C46 C47 133.7(9)
C39 C46 C47 110.9(6)
C49A C46 C47 80.5(9)
C46 C47 H47A 109.5
C46 C47 H47B 109.5
H47A C47 H47B 109.5
C46 C47 H47C 109.5
H47A C47 H47C 109.5
H47B C47 H47C 109.5
C46 C47A H47D 109.5
C46 C47A H47E 109.5
H47D C47A H47E 109.5
C46 C47A H47F 109.5
H47D C47A H47F 109.5
H47E C47A H47F 109.5
C46 C48 H48A 109.5
C46 C48 H48B 109.5
H48A C48 H48B 109.5
C46 C48 H48C 109.5
H48A C48 H48C 109.5
H48B C48 H48C 109.5
C46 C48A H48D 109.5
C46 C48A H48E 109.5
H48D C48A H48E 109.5
C46 C48A H48F 109.5
H48D C48A H48F 109.5
H48E C48A H48F 109.5
C46 C49 H49A 109.5
C46 C49 H49B 109.5
H49A C49 H49B 109.5
C46 C49 H49C 109.5
H49A C49 H49C 109.5
H49B C49 H49C 109.5
C46 C49A H49D 109.5
C46 C49A H49E 109.5
H49D C49A H49E 109.5
C46 C49A H49F 109.5
H49D C49A H49F 109.5
H49E C49A H49F 109.5
F11 P1 F14 89.7(3)
F11 P1 F13 179.2(4)
F14 P1 F13 90.2(3)
F11 P1 F16 90.1(3)
F14 P1 F16 89.4(3)
F13 P1 F16 90.7(3)
F11 P1 F15 90.6(3)
F14 P1 F15 179.0(3)
F13 P1 F15 89.6(3)
F16 P1 F15 89.7(3)
F11 P1 F12 89.9(3)
F14 P1 F12 90.4(3)
F13 P1 F12 89.3(3)
F16 P1 F12 179.8(4)
F15 P1 F12 90.5(3)
F24A P2 F25 34.5(7)
F24A P2 F26A 171.2(9)
F25 P2 F26A 140.0(8)
F24A P2 F22 86.8(8)
F25 P2 F22 94.8(5)
F26A P2 F22 87.2(6)
F24A P2 F24 59.2(9)
F25 P2 F24 93.2(6)
F26A P2 F24 126.8(8)
F22 P2 F24 86.7(5)
F24A P2 F23A 90.8(10)
F25 P2 F23A 124.6(8)
F26A P2 F23A 95.4(9)
F22 P2 F23A 87.3(7)
F24 P2 F23A 31.6(6)
F24A P2 F26 123.3(9)
F25 P2 F26 89.5(6)
F26A P2 F26 50.4(7)
F22 P2 F26 91.6(4)
F24 P2 F26 176.9(6)
F23A P2 F26 145.8(8)
F24A P2 F23 147.7(10)
F25 P2 F23 174.2(6)
F26A P2 F23 38.9(6)
F22 P2 F23 90.8(5)
F24 P2 F23 88.5(6)
F23A P2 F23 56.9(8)
F26 P2 F23 89.0(6)
F24A P2 F21 93.9(7)
F25 P2 F21 86.5(5)
F26A P2 F21 92.2(6)
F22 P2 F21 178.5(4)
F24 P2 F21 92.5(5)
F23A P2 F21 91.3(6)
F26 P2 F21 89.1(4)
F23 P2 F21 87.9(5)
F24A P2 F25A 84.9(11)
F25 P2 F25A 52.0(8)
F26A P2 F25A 88.3(10)
F22 P2 F25A 87.3(8)
F24 P2 F25A 143.9(9)
F23A P2 F25A 173.3(10)
F26 P2 F25A 38.4(7)
F23 P2 F25A 127.2(9)
F21 P2 F25A 94.1(7)
C2EA O1EA H1EH 109.5
C2EA C1EA H1EA 109.5
C2EA C1EA H1EB 109.5
H1EA C1EA H1EB 109.5
C2EA C1EA H1EC 109.5
H1EA C1EA H1EC 109.5
H1EB C1EA H1EC 109.5
O1EA C2EA C1EA 106.4(7)
O1EA C2EA H2EA 110.4
C1EA C2EA H2EA 110.4
O1EA C2EA H2EB 110.4
C1EA C2EA H2EB 110.4
H2EA C2EA H2EB 108.6
O1AW C2AA C3AA 129.7(12)
O1AW C2AA C1AA 115.9(12)
C3AA C2AA C1AA 114.3(11)
C2AA C3AA H3AA 109.5
C2AA C3AA H3AB 109.5
H3AA C3AA H3AB 109.5
C2AA C3AA H3AC 109.5
H3AA C3AA H3AC 109.5
H3AB C3AA H3AC 109.5
C2AA C1AA H1AA 109.5
C2AA C1AA H1AB 109.5
H1AA C1AA H1AB 109.5
C2AA C1AA H1AC 109.5
H1AA C1AA H1AC 109.5
H1AB C1AA H1AC 109.5
C2EB O1EB H1EG 109.4
C2EB C1EB H1ED 109.6
C2EB C1EB H1EE 109.4
H1ED C1EB H1EE 109.5
C2EB C1EB H1EF 109.4
H1ED C1EB H1EF 109.5
H1EE C1EB H1EF 109.5
O1EB C2EB C1EB 83(2)
O1EB C2EB H2EC 114.8
C1EB C2EB H2EC 114.7
O1EB C2EB H2ED 114.9
C1EB C2EB H2ED 114.8
H2EC C2EB H2ED 111.9

loop_
_geom_bond_atom_site_label_1
_geom_bond_atom_site_label_2
_geom_bond_distance
Ru1 N5 2.055(4)
Ru1 N6 2.053(5)
Ru1 N2 2.067(4)
Ru1 N1 2.066(5)
Ru1 N7 2.059(5)
Ru1 N8 2.065(4)
N1 C1 1.324(7)
N1 C12 1.361(7)
N2 C10 1.318(7)
N2 C11 1.379(7)
N3 C13 1.333(8)
N3 C5 1.358(7)
N3 H3 0.8800
N4 C13 1.331(8)
N4 C6 1.378(7)
N5 C14 1.349(7)
N5 C18 1.368(8)
N6 C19 1.349(7)
N6 C23 1.359(7)
N7 C32 1.326(7)
N7 C36 1.355(6)
N8 C41 1.330(7)
N8 C37 1.364(7)
C1 C2 1.387(8)
C1 H1A 0.9500
C2 C3 1.345(9)
C2 H2A 0.9500
C3 C4 1.410(8)
C3 H3A 0.9500
C4 C5 1.426(8)
C4 C12 1.431(8)
C5 C6 1.374(8)
C6 C7 1.425(8)
C7 C11 1.404(8)
C7 C8 1.417(8)
C8 C9 1.351(9)
C8 H8A 0.9500
C9 C10 1.393(8)
C9 H9A 0.9500
C10 H10A 0.9500
C11 C12 1.451(8)
C13 H13 0.94(8)
C14 C15 1.387(8)
C14 H14A 0.9500
C15 C16 1.378(8)
C15 H15A 0.9500
C16 C17 1.393(8)
C16 C24 1.522(8)
C17 C18 1.383(8)
C17 H17A 0.9500
C18 C19 1.470(7)
C19 C20 1.415(8)
C20 C21 1.362(7)
C20 H20A 0.9500
C21 C22 1.411(8)
C21 C28 1.518(8)
C22 C23 1.366(9)
C22 H22A 0.9500
C23 H23A 0.9500
C24 C25 1.490(12)
C24 C26 1.539(10)
C24 C27 1.570(11)
C25 H25A 0.9800
C25 H25B 0.9800
C25 H25C 0.9800
C26 H26A 0.9800
C26 H26B 0.9800
C26 H26C 0.9800
C27 H27A 0.9800
C27 H27B 0.9800
C27 H27C 0.9800
C28 C30 1.504(9)
C28 C31 1.540(10)
C28 C29 1.542(11)
C29 H29A 0.9800
C29 H29B 0.9800
C29 H29C 0.9800
C30 H30A 0.9800
C30 H30B 0.9800
C30 H30C 0.9800
C31 H31A 0.9800
C31 H31B 0.9800
C31 H31C 0.9800
C32 C33 1.386(8)
C32 H32A 0.9500
C33 C34 1.388(8)
C33 H33A 0.9500
C34 C35 1.392(8)
C34 C42 1.529(8)
C35 C36 1.384(7)
C35 H35A 0.9500
C36 C37 1.487(8)
C37 C38 1.389(8)
C38 C39 1.394(8)
C38 H38A 0.9500
C39 C40 1.384(9)
C39 C46 1.530(8)
C40 C41 1.388(8)
C40 H40A 0.9500
C41 H41A 0.9500
C42 C44 1.506(10)
C42 C45 1.516(11)
C42 C43 1.569(10)
C43 H43A 0.9800
C43 H43B 0.9800
C43 H43C 0.9800
C44 H44A 0.9800
C44 H44B 0.9800
C44 H44C 0.9800
C45 H45A 0.9800
C45 H45B 0.9800
C45 H45C 0.9800
C46 C49 1.436(17)
C46 C48 1.46(2)
C46 C47A 1.46(2)
C46 C48A 1.543(17)
C46 C49A 1.553(19)
C46 C47 1.611(14)
C47 H47A 0.9800
C47 H47B 0.9800
C47 H47C 0.9800
C47A H47D 0.9800
C47A H47E 0.9800
C47A H47F 0.9800
C48 H48A 0.9800
C48 H48B 0.9800
C48 H48C 0.9800
C48A H48D 0.9800
C48A H48E 0.9800
C48A H48F 0.9800
C49 H49A 0.9800
C49 H49B 0.9800
C49 H49C 0.9800
C49A H49D 0.9800
C49A H49E 0.9800
C49A H49F 0.9800
P1 F11 1.579(5)
P1 F14 1.578(5)
P1 F13 1.586(6)
P1 F16 1.583(6)
P1 F15 1.592(6)
P1 F12 1.605(6)
P2 F24A 1.56(2)
P2 F25 1.566(11)
P2 F26A 1.573(16)
P2 F22 1.583(6)
P2 F24 1.582(11)
P2 F23A 1.588(18)
P2 F26 1.594(10)
P2 F23 1.598(12)
P2 F21 1.602(5)
P2 F25A 1.61(2)
O1EA C2EA 1.421(9)
O1EA H1EH 0.8400
C1EA C2EA 1.533(11)
C1EA H1EA 0.9800
C1EA H1EB 0.9800
C1EA H1EC 0.9800
C2EA H2EA 0.9900
C2EA H2EB 0.9900
O1AW C2AA 1.080(13)
C2AA C3AA 1.53(2)
C2AA C1AA 1.60(2)
C3AA H3AA 0.9800
C3AA H3AB 0.9800
C3AA H3AC 0.9800
C1AA H1AA 0.9800
C1AA H1AB 0.9800
C1AA H1AC 0.9800
O1EB C2EB 0.83(2)
O1EB H1EG 0.8400
C1EB C2EB 1.13(3)
C1EB H1ED 0.9800
C1EB H1EE 0.9800
C1EB H1EF 0.9800
C2EB H2EC 0.9900
C2EB H2ED 0.9900
